data_4121984
loop_
_publ_author_name
'Kumarasamy, Elango'
'Raghunathan, Ramya'
'Jockusch, Steffen'
'Ugrinov, Angel'
'Sivaguru, J.'

_publ_section_title
;
 Tailoring atropisomeric maleimides for stereospecific [2 + 2]
 photocycloaddition-photochemical and photophysical investigations leading
 to visible-light photocatalysis.
;
_journal_issue 24
_journal_name_full 'Journal of the American Chemical Society'
_journal_page_first 8729
_journal_page_last 8737
_journal_paper_doi 10.1021/ja5034638
_journal_volume 136
_journal_year 2014
_chemical_absolute_configuration ad
_chemical_formula_moiety 'C16 H17 N O3'
_chemical_formula_sum 'C16 H17 N O3'
_chemical_formula_weight 271.30
_chemical_name_systematic
;
 ?
;
_space_group_crystal_system orthorhombic
_space_group_IT_number 19
_space_group_name_Hall 'P 2ac 2ab'
_space_group_name_H-M_alt 'P 21 21 21'
_symmetry_space_group_name_Hall 'P 2ac 2ab'
_symmetry_space_group_name_H-M 'P 21 21 21'
_atom_sites_solution_hydrogens geom
_atom_sites_solution_primary direct
_audit_creation_date 2013-11-22
_audit_creation_method
;
Olex2 1.2
(compiled 2013.11.15 svn.r2839 for OlexSys, GUI svn.r4715)
;
_cell_angle_alpha 90
_cell_angle_beta 90
_cell_angle_gamma 90
_cell_formula_units_Z 4
_cell_length_a 10.4155(4)
_cell_length_b 10.8207(4)
_cell_length_c 11.9003(4)
_cell_measurement_reflns_used 5251
_cell_measurement_temperature 100
_cell_measurement_theta_max 66.75
_cell_measurement_theta_min 3.71
_cell_volume 1341.20(8)
_computing_molecular_graphics 'Olex2 (Dolomanov et al., 2009)'
_computing_publication_material 'Olex2 (Dolomanov et al., 2009)'
_computing_structure_refinement 'ShelXL (Sheldrick, 2008)'
_computing_structure_solution 'ShelXS (Sheldrick, 2008)'
_diffrn_ambient_temperature 100
_diffrn_measured_fraction_theta_full 0.983
_diffrn_measured_fraction_theta_max 0.999
_diffrn_measurement_device_type 'Bruker APEX-II CCD'
_diffrn_measurement_method '\f and \w scans'
_diffrn_radiation_type CuK\a
_diffrn_radiation_wavelength 1.54178
_diffrn_reflns_av_R_equivalents 0.0283
_diffrn_reflns_av_unetI/netI 0.0300
_diffrn_reflns_Laue_measured_fraction_full 0.983
_diffrn_reflns_Laue_measured_fraction_max 0.999
_diffrn_reflns_limit_h_max 11
_diffrn_reflns_limit_h_min -12
_diffrn_reflns_limit_k_max 10
_diffrn_reflns_limit_k_min -12
_diffrn_reflns_limit_l_max 14
_diffrn_reflns_limit_l_min -13
_diffrn_reflns_number 6957
_diffrn_reflns_point_group_measured_fraction_full 0.981
_diffrn_reflns_point_group_measured_fraction_max 0.997
_diffrn_reflns_theta_full 67.679
_diffrn_reflns_theta_max 66.744
_diffrn_reflns_theta_min 5.526
_diffrn_standards_number 0
_exptl_absorpt_coefficient_mu 0.756
_exptl_absorpt_correction_T_max 0.7528
_exptl_absorpt_correction_T_min 0.5934
_exptl_absorpt_correction_type multi-scan
_exptl_absorpt_process_details
;
SADABS-2012/1 (Bruker,2012) was used for absorption correction.
wR2(int) was 0.0812 before and 0.0527 after correction.
The Ratio of minimum to maximum transmission is 0.7883.
The \l/2 correction factor is 0.0015.
;
_exptl_crystal_colour 'clear colourless'
_exptl_crystal_colour_lustre clear
_exptl_crystal_colour_primary colourless
_exptl_crystal_density_diffrn 1.344
_exptl_crystal_description chunk
_exptl_crystal_F_000 576
_exptl_crystal_size_max 0.25
_exptl_crystal_size_mid 0.22
_exptl_crystal_size_min 0.14
_refine_diff_density_max 0.480
_refine_diff_density_min -0.209
_refine_diff_density_rms 0.055
_refine_ls_abs_structure_details
;
 Flack x determined using 949 quotients [(I+)-(I-)]/[(I+)+(I-)]
 (Parsons and Flack (2004), Acta Cryst. A60, s61).
;
_refine_ls_abs_structure_Flack -0.01(9)
_refine_ls_extinction_method none
_refine_ls_goodness_of_fit_ref 1.052
_refine_ls_hydrogen_treatment mixed
_refine_ls_matrix_type full
_refine_ls_number_parameters 184
_refine_ls_number_reflns 2368
_refine_ls_number_restraints 0
_refine_ls_restrained_S_all 1.052
_refine_ls_R_factor_all 0.0496
_refine_ls_R_factor_gt 0.0486
_refine_ls_shift/su_max 0.000
_refine_ls_shift/su_mean 0.000
_refine_ls_structure_factor_coef Fsqd
_refine_ls_weighting_details 'w=1/[\s^2^(Fo^2^)+(0.0764P)^2^+0.8950P] where P=(Fo^2^+2Fc^2^)/3'
_refine_ls_weighting_scheme calc
_refine_ls_wR_factor_gt 0.1323
_refine_ls_wR_factor_ref 0.1331
_reflns_Friedel_coverage 0.717
_reflns_Friedel_fraction_full 0.978
_reflns_Friedel_fraction_max 0.994
_reflns_number_gt 2309
_reflns_number_total 2368
_reflns_threshold_expression 'I > 2\s(I)'
_cod_data_source_file ja5034638_si_002.cif
_cod_data_source_block 1R5S6R7S-2d
_cod_depositor_comments 'Adding full bibliography for 4121977--4121989.cif.'
_cod_database_code 4121984
_shelxl_version_number 2013-4
_shelx_space_group_comment
;
The symmetry employed for this shelxl refinement is uniquely defined
by the following loop, which should always be used as a source of
symmetry information in preference to the above space-group names.
They are only intended as comments.
;
_shelx_estimated_absorpt_t_max 0.902
_shelx_estimated_absorpt_t_min 0.834
_olex2_refinement_description
;
1. Fixed Uiso
 At 1.2 times of:
  All C(H) groups, All C(H,H) groups
 At 1.5 times of:
  All C(H,H,H) groups
2.a Ternary CH refined with riding coordinates:
 C5(H5), C7(H7), C6(H6)
2.b Secondary CH2 refined with riding coordinates:
 C8(H8A,H8B)
2.c Aromatic/amide H refined with riding coordinates:
 C11(H11), C12(H12), C13(H13)
2.d Idealised Me refined as rotating group:
 C16(H16A,H16B,H16C), C20(H20A,H20B,H20C), C19(H19A,H19B,H19C)
;

loop_
_space_group_symop_operation_xyz
'x, y, z'
'x+1/2, -y+1/2, -z'
'-x, y+1/2, -z+1/2'
'-x+1/2, -y, z+1/2'

loop_
_atom_site_label
_atom_site_type_symbol
_atom_site_fract_x
_atom_site_fract_y
_atom_site_fract_z
_atom_site_U_iso_or_equiv
_atom_site_adp_type
_atom_site_occupancy
_atom_site_site_symmetry_order
_atom_site_calc_flag
_atom_site_refinement_flags_posn
O17 O 0.8604(3) 0.6475(2) 0.6206(2) 0.0319(6) Uani 1 1 d .
O9 O 0.8348(2) 0.4384(2) 0.3650(2) 0.0310(6) Uani 1 1 d .
O18 O 1.1280(2) 0.5000(2) 0.3458(2) 0.0301(6) Uani 1 1 d .
N3 N 1.0012(3) 0.5498(2) 0.4995(2) 0.0210(6) Uani 1 1 d .
C16 C 1.1070(3) 0.4248(3) 0.7021(3) 0.0280(8) Uani 1 1 d .
H16A H 1.1707 0.4668 0.6581 0.042 Uiso 1 1 calc GR
H16B H 1.1475 0.3624 0.7471 0.042 Uiso 1 1 calc GR
H16C H 1.0643 0.4831 0.7501 0.042 Uiso 1 1 calc GR
C14 C 1.0104(3) 0.3653(3) 0.6252(3) 0.0221(7) Uani 1 1 d .
C15 C 0.9640(3) 0.4264(3) 0.5308(3) 0.0205(7) Uani 1 1 d .
C4 C 1.0555(3) 0.5714(3) 0.3917(3) 0.0233(7) Uani 1 1 d .
C5 C 1.0062(3) 0.6943(3) 0.3474(3) 0.0256(8) Uani 1 1 d .
H5 H 1.0715 0.7575 0.3330 0.031 Uiso 1 1 calc R
C7 C 0.9014(4) 0.6798(4) 0.2558(3) 0.0319(8) Uani 1 1 d .
H7 H 0.8905 0.7607 0.2200 0.038 Uiso 1 1 calc R
C20 C 0.9103(5) 0.5854(4) 0.1635(3) 0.0412(10) Uani 1 1 d .
H20A H 0.9730 0.6114 0.1094 0.062 Uiso 1 1 calc GR
H20B H 0.8282 0.5773 0.1276 0.062 Uiso 1 1 calc GR
H20C H 0.9353 0.5072 0.1947 0.062 Uiso 1 1 calc GR
C6 C 0.7985(3) 0.6698(4) 0.3502(3) 0.0295(8) Uani 1 1 d .
H6 H 0.7283 0.7281 0.3361 0.035 Uiso 1 1 calc R
C1 C 0.9009(3) 0.7296(3) 0.4330(3) 0.0269(8) Uani 1 1 d .
C19 C 0.8770(4) 0.8637(3) 0.4625(3) 0.0340(9) Uani 1 1 d .
H19A H 0.8041 0.8694 0.5116 0.051 Uiso 1 1 calc GR
H19B H 0.8605 0.9097 0.3951 0.051 Uiso 1 1 calc GR
H19C H 0.9513 0.8969 0.4995 0.051 Uiso 1 1 calc GR
C2 C 0.9165(3) 0.6442(3) 0.5316(3) 0.0233(7) Uani 1 1 d .
C10 C 0.8709(3) 0.3752(3) 0.4617(3) 0.0264(7) Uani 1 1 d .
C8 C 0.7443(3) 0.5407(4) 0.3741(3) 0.0333(9) Uani 1 1 d .
H8A H 0.7090 0.5406 0.4495 0.040 Uiso 1 1 calc R
H8B H 0.6740 0.5257 0.3225 0.040 Uiso 1 1 calc R
C11 C 0.8213(4) 0.2599(4) 0.4868(3) 0.0321(8) Uani 1 1 d .
H11 H 0.7582 0.2248 0.4416 0.039 Uiso 1 1 calc R
C12 C 0.8663(4) 0.1978(3) 0.5795(3) 0.0324(8) Uani 1 1 d .
H12 H 0.8333 0.1202 0.5968 0.039 Uiso 1 1 calc R
C13 C 0.9603(3) 0.2493(3) 0.6477(3) 0.0284(8) Uani 1 1 d .
H13 H 0.9902 0.2052 0.7095 0.034 Uiso 1 1 calc R

loop_
_atom_site_aniso_label
_atom_site_aniso_U_11
_atom_site_aniso_U_22
_atom_site_aniso_U_33
_atom_site_aniso_U_23
_atom_site_aniso_U_13
_atom_site_aniso_U_12
O17 0.0389(14) 0.0341(13) 0.0227(12) -0.0013(11) 0.0049(11) 0.0058(12)
O9 0.0295(13) 0.0373(13) 0.0261(12) 0.0023(11) -0.0075(10) 0.0008(11)
O18 0.0247(12) 0.0329(13) 0.0327(13) 0.0018(11) 0.0051(10) 0.0029(11)
N3 0.0181(13) 0.0239(15) 0.0210(13) 0.0012(12) -0.0017(11) -0.0004(11)
C16 0.0275(17) 0.0346(19) 0.0220(15) -0.0048(15) -0.0058(14) 0.0011(16)
C14 0.0198(15) 0.0267(16) 0.0198(14) -0.0017(14) 0.0007(13) 0.0029(14)
C15 0.0204(16) 0.0215(16) 0.0197(15) -0.0016(12) 0.0022(12) -0.0015(13)
C4 0.0169(15) 0.0292(17) 0.0238(16) -0.0035(14) 0.0000(13) -0.0009(14)
C5 0.0241(16) 0.0308(18) 0.0220(16) 0.0034(14) 0.0027(14) -0.0002(14)
C7 0.0344(19) 0.036(2) 0.0248(17) 0.0023(15) -0.0014(16) 0.0045(17)
C20 0.051(2) 0.048(2) 0.0252(17) 0.0048(16) 0.0005(18) 0.001(2)
C6 0.0231(17) 0.042(2) 0.0230(17) 0.0083(15) -0.0043(14) 0.0041(15)
C1 0.0258(17) 0.0287(18) 0.0262(16) 0.0046(14) 0.0001(14) 0.0030(14)
C19 0.036(2) 0.0298(19) 0.0357(19) 0.0034(16) 0.0028(16) 0.0082(17)
C2 0.0225(17) 0.0256(18) 0.0218(16) -0.0012(13) -0.0016(13) 0.0011(13)
C10 0.0225(17) 0.0302(18) 0.0264(16) 0.0004(14) -0.0025(13) 0.0015(14)
C8 0.0234(17) 0.046(2) 0.0304(18) 0.0041(17) -0.0059(15) 0.0019(16)
C11 0.0279(19) 0.034(2) 0.0341(19) -0.0032(16) -0.0038(16) -0.0097(16)
C12 0.032(2) 0.0235(17) 0.041(2) 0.0007(15) 0.0052(17) -0.0062(15)
C13 0.0333(18) 0.0283(17) 0.0236(16) 0.0035(14) 0.0025(14) 0.0044(15)

loop_
_atom_type_symbol
_atom_type_description
_atom_type_scat_dispersion_real
_atom_type_scat_dispersion_imag
_atom_type_scat_source
C C 0.0181 0.0091 'International Tables Vol C Tables 4.2.6.8 and 6.1.1.4'
H H 0.0000 0.0000 'International Tables Vol C Tables 4.2.6.8 and 6.1.1.4'
N N 0.0311 0.0180 'International Tables Vol C Tables 4.2.6.8 and 6.1.1.4'
O O 0.0492 0.0322 'International Tables Vol C Tables 4.2.6.8 and 6.1.1.4'

loop_
_geom_angle_atom_site_label_1
_geom_angle_atom_site_label_2
_geom_angle_atom_site_label_3
_geom_angle
C10 O9 C8 119.1(3)
C4 N3 C15 119.6(3)
C2 N3 C15 115.8(3)
C2 N3 C4 112.1(3)
H16A C16 H16B 109.5
H16A C16 H16C 109.5
H16B C16 H16C 109.5
C14 C16 H16A 109.5
C14 C16 H16B 109.5
C14 C16 H16C 109.5
C15 C14 C16 121.4(3)
C13 C14 C16 121.4(3)
C13 C14 C15 117.1(3)
C14 C15 N3 123.8(3)
C10 C15 N3 113.9(3)
C10 C15 C14 122.2(3)
O18 C4 N3 123.4(3)
O18 C4 C5 127.8(3)
N3 C4 C5 108.8(3)
C4 C5 H5 115.9
C4 C5 C7 113.1(3)
C4 C5 C1 103.2(3)
C7 C5 H5 115.9
C1 C5 H5 115.9
C1 C5 C7 89.4(3)
C5 C7 H7 107.2
C5 C7 C6 89.1(3)
C20 C7 C5 122.7(3)
C20 C7 H7 107.2
C20 C7 C6 121.5(3)
C6 C7 H7 107.2
C7 C20 H20A 109.5
C7 C20 H20B 109.5
C7 C20 H20C 109.5
H20A C20 H20B 109.5
H20A C20 H20C 109.5
H20B C20 H20C 109.5
C7 C6 H6 110.2
C7 C6 C1 87.5(3)
C1 C6 H6 110.2
C8 C6 C7 116.8(3)
C8 C6 H6 110.2
C8 C6 C1 120.2(3)
C5 C1 C6 88.1(3)
C19 C1 C5 120.4(3)
C19 C1 C6 115.1(3)
C2 C1 C5 106.6(3)
C2 C1 C6 107.8(3)
C2 C1 C19 115.3(3)
C1 C19 H19A 109.5
C1 C19 H19B 109.5
C1 C19 H19C 109.5
H19A C19 H19B 109.5
H19A C19 H19C 109.5
H19B C19 H19C 109.5
O17 C2 N3 124.3(3)
O17 C2 C1 127.8(3)
N3 C2 C1 107.6(3)
C15 C10 O9 118.9(3)
C11 C10 O9 121.4(3)
C11 C10 C15 119.6(3)
O9 C8 C6 116.2(3)
O9 C8 H8A 108.2
O9 C8 H8B 108.2
C6 C8 H8A 108.2
C6 C8 H8B 108.2
H8A C8 H8B 107.4
C10 C11 H11 120.4
C12 C11 C10 119.1(3)
C12 C11 H11 120.4
C11 C12 H12 119.5
C11 C12 C13 120.9(3)
C13 C12 H12 119.5
C14 C13 C12 121.1(3)
C14 C13 H13 119.5
C12 C13 H13 119.5

loop_
_geom_bond_atom_site_label_1
_geom_bond_atom_site_label_2
_geom_bond_distance
O17 C2 1.211(4)
O9 C10 1.391(4)
O9 C8 1.458(4)
O18 C4 1.211(4)
N3 C15 1.440(4)
N3 C4 1.421(4)
N3 C2 1.403(4)
C16 H16A 0.9600
C16 H16B 0.9600
C16 H16C 0.9600
C16 C14 1.504(5)
C14 C15 1.390(4)
C14 C13 1.386(5)
C15 C10 1.387(5)
C4 C5 1.520(5)
C5 H5 0.9800
C5 C7 1.550(5)
C5 C1 1.544(5)
C7 H7 0.9800
C7 C20 1.502(6)
C7 C6 1.557(5)
C20 H20A 0.9600
C20 H20B 0.9600
C20 H20C 0.9600
C6 H6 0.9800
C6 C1 1.590(5)
C6 C8 1.533(6)
C1 C19 1.513(5)
C1 C2 1.502(5)
C19 H19A 0.9600
C19 H19B 0.9600
C19 H19C 0.9600
C10 C11 1.383(5)
C8 H8A 0.9700
C8 H8B 0.9700
C11 H11 0.9300
C11 C12 1.373(6)
C12 H12 0.9300
C12 C13 1.389(5)
C13 H13 0.9300

loop_
_geom_torsion_atom_site_label_1
_geom_torsion_atom_site_label_2
_geom_torsion_atom_site_label_3
_geom_torsion_atom_site_label_4
_geom_torsion
O9 C10 C11 C12 175.8(3)
O18 C4 C5 C7 75.3(4)
O18 C4 C5 C1 170.4(3)
N3 C15 C10 O9 7.4(4)
N3 C15 C10 C11 -176.1(3)
N3 C4 C5 C7 -104.1(3)
N3 C4 C5 C1 -9.0(3)
C16 C14 C15 N3 -1.1(5)
C16 C14 C15 C10 -177.2(3)
C16 C14 C13 C12 176.6(3)
C14 C15 C10 O9 -176.1(3)
C14 C15 C10 C11 0.4(5)
C15 N3 C4 O18 -37.1(4)
C15 N3 C4 C5 142.3(3)
C15 N3 C2 O17 39.4(5)
C15 N3 C2 C1 -135.5(3)
C15 C14 C13 C12 -1.0(5)
C15 C10 C11 C12 -0.6(5)
C4 N3 C15 C14 123.1(3)
C4 N3 C15 C10 -60.5(4)
C4 N3 C2 O17 -178.6(3)
C4 N3 C2 C1 6.5(4)
C4 C5 C7 C20 -42.1(5)
C4 C5 C7 C6 85.5(3)
C4 C5 C1 C6 -95.5(3)
C4 C5 C1 C19 146.3(3)
C4 C5 C1 C2 12.5(4)
C5 C7 C6 C1 18.0(3)
C5 C7 C6 C8 -104.8(3)
C5 C1 C2 O17 173.3(3)
C5 C1 C2 N3 -12.0(4)
C7 C5 C1 C6 18.2(3)
C7 C5 C1 C19 -100.0(4)
C7 C5 C1 C2 126.2(3)
C7 C6 C1 C5 -18.1(3)
C7 C6 C1 C19 104.9(3)
C7 C6 C1 C2 -125.0(3)
C7 C6 C8 O9 36.5(4)
C20 C7 C6 C1 146.6(4)
C20 C7 C6 C8 23.8(5)
C6 C1 C2 O17 -93.3(4)
C6 C1 C2 N3 81.4(3)
C1 C5 C7 C20 -146.2(4)
C1 C5 C7 C6 -18.6(3)
C1 C6 C8 O9 -67.3(4)
C19 C1 C2 O17 36.8(5)
C19 C1 C2 N3 -148.5(3)
C2 N3 C15 C14 -97.9(4)
C2 N3 C15 C10 78.5(4)
C2 N3 C4 O18 -177.6(3)
C2 N3 C4 C5 1.9(4)
C10 O9 C8 C6 111.5(4)
C10 C11 C12 C13 0.1(6)
C8 O9 C10 C15 -80.1(4)
C8 O9 C10 C11 103.5(4)
C8 C6 C1 C5 101.7(3)
C8 C6 C1 C19 -135.4(3)
C8 C6 C1 C2 -5.2(4)
C11 C12 C13 C14 0.8(6)
C13 C14 C15 N3 176.6(3)
C13 C14 C15 C10 0.5(5)
